data_2008560
loop_
_publ_author_name
'Jian Fangfang'
'Zhu Dunru'
'Fun Hoong-Kun'
'Kandasamy Chinnakali'
'Ibrahim Abdul Razak'
'You Xiaozeng'

_publ_section_title
;
 Ethylene bis(dimethyldithiocarbamate) and butane-1,4-diyl
 bis(dimethyldithiocarbamate)
;
_journal_issue 6
_journal_name_full 'Acta Crystallographica Section C'
_journal_page_first 940
_journal_page_last 942
_journal_paper_doi 10.1107/S0108270198016370
_journal_volume 55
_journal_year 1999
_chemical_formula_sum 'C8 H16 N2 S4'
_chemical_formula_weight 268.47
_chemical_name_systematic
;
Ethylene bis(dimethyldithiocarbamate)
;
_space_group_IT_number 14
_symmetry_cell_setting monoclinic
_symmetry_space_group_name_Hall '-P 2ybc'
_symmetry_space_group_name_H-M 'P 1 21/c 1'
_audit_creation_method SHELXL-97
_cell_angle_alpha 90.00
_cell_angle_beta 91.76(3)
_cell_angle_gamma 90.00
_cell_formula_units_Z 2
_cell_length_a 6.069(7)
_cell_length_b 7.829(2)
_cell_length_c 13.455(3)
_cell_measurement_reflns_used 40
_cell_measurement_temperature 295(2)
_cell_measurement_theta_max 12.49
_cell_measurement_theta_min 6.85
_cell_volume 639.0(8)
_computing_cell_refinement XSCANS
_computing_data_collection 'XSCANS (Siemens, 1994)'
_computing_data_reduction XSCANS
_computing_molecular_graphics SHELXTL
_computing_publication_material ' SHELXTL and PLATON (Spek, 1990)'
_computing_structure_refinement SHELXTL
_computing_structure_solution 'SHELXTL (Sheldrick, 1997)'
_diffrn_ambient_temperature 295(2)
_diffrn_measurement_device 'Siemens P4 diffractometer'
_diffrn_measurement_method '\q/2\q scans'
_diffrn_radiation_monochromator graphite
_diffrn_radiation_source 'fine-focus sealed tube'
_diffrn_radiation_type 'Mo K\a'
_diffrn_radiation_wavelength 0.71073
_diffrn_reflns_av_R_equivalents 0.0279
_diffrn_reflns_av_sigmaI/netI 0.0554
_diffrn_reflns_limit_h_max 7
_diffrn_reflns_limit_h_min -7
_diffrn_reflns_limit_k_max 9
_diffrn_reflns_limit_k_min 0
_diffrn_reflns_limit_l_max 15
_diffrn_reflns_limit_l_min 0
_diffrn_reflns_number 1692
_diffrn_reflns_theta_max 25.00
_diffrn_reflns_theta_min 3.01
_diffrn_standards_decay_% <3
_diffrn_standards_interval_count 97
_diffrn_standards_number 3
_exptl_absorpt_coefficient_mu 0.710
_exptl_absorpt_correction_T_max 0.826
_exptl_absorpt_correction_T_min 0.755
_exptl_absorpt_correction_type 'empirical \y scans'
_exptl_absorpt_process_details '(XSCANS; Siemens, 1994)'
_exptl_crystal_colour 'pale yellow'
_exptl_crystal_density_diffrn 1.395
_exptl_crystal_density_method 'not measured'
_exptl_crystal_description block
_exptl_crystal_F_000 284
_exptl_crystal_size_max 0.42
_exptl_crystal_size_mid 0.30
_exptl_crystal_size_min 0.28
_refine_diff_density_max 0.253
_refine_diff_density_min -0.200
_refine_ls_extinction_method none
_refine_ls_goodness_of_fit_ref 1.043
_refine_ls_hydrogen_treatment constr
_refine_ls_matrix_type full
_refine_ls_number_parameters 66
_refine_ls_number_reflns 1123
_refine_ls_number_restraints 0
_refine_ls_restrained_S_all 1.043
_refine_ls_R_factor_all 0.0687
_refine_ls_R_factor_gt 0.0410
_refine_ls_shift/su_max 0.000
_refine_ls_shift/su_mean 0.000
_refine_ls_structure_factor_coef Fsqd
_refine_ls_weighting_details 'calc w = 1/[\s^2^(Fo^2^)+(0.0316P)^2^+0.1707P] where P=(Fo^2^+2Fc^2^)/3'
_refine_ls_weighting_scheme calc
_refine_ls_wR_factor_ref 0.0954
_reflns_number_gt 822
_reflns_number_total 1123
_reflns_threshold_expression I>2\s(I)
_cod_data_source_file fg1520.cif
_cod_data_source_block I
_cod_original_sg_symbol_H-M 'P 21/c'
_cod_database_code 2008560

loop_
_symmetry_equiv_pos_as_xyz
'x, y, z'
'-x, y+1/2, -z+1/2'
'-x, -y, -z'
'x, -y-1/2, z-1/2'

loop_
_atom_site_label
_atom_site_fract_x
_atom_site_fract_y
_atom_site_fract_z
_atom_site_U_iso_or_equiv
_atom_site_adp_type
_atom_site_calc_flag
_atom_site_refinement_flags
_atom_site_occupancy
_atom_site_disorder_assembly
_atom_site_disorder_group
_atom_site_type_symbol
S1 .51668(14) .02118(11) .33644(6) .0457(3) Uani d . 1 . . S
S2 .13289(15) .24008(12) .39141(6) .0519(3) Uani d . 1 . . S
N1 .2131(4) .1234(3) .21123(17) .0367(6) Uani d . 1 . . N
C1 .0149(6) .2082(5) .1732(2) .0514(9) Uani d . 1 . . C
H1A -.1100 .1679 .2084 .077 Uiso calc R 1 . . H
H1B -.0059 .1833 .1036 .077 Uiso calc R 1 . . H
H1C .0297 .3293 .1823 .077 Uiso calc R 1 . . H
C2 .3404(6) .0312(4) .1376(2) .0482(8) Uani d . 1 . . C
H2A .4896 .0721 .1396 .072 Uiso calc R 1 . . H
H2B .2758 .0498 .0725 .072 Uiso calc R 1 . . H
H2C .3392 -.0887 .1525 .072 Uiso calc R 1 . . H
C3 .2718(5) .1325(4) .3070(2) .0347(7) Uani d . 1 . . C
C4 .5617(5) .0614(4) .4677(2) .0425(8) Uani d . 1 . . C
H4A .7181 .0528 .4840 .051 Uiso calc R 1 . . H
H4B .5155 .1770 .4824 .051 Uiso calc R 1 . . H

loop_
_atom_site_aniso_label
_atom_site_aniso_U_11
_atom_site_aniso_U_22
_atom_site_aniso_U_33
_atom_site_aniso_U_12
_atom_site_aniso_U_13
_atom_site_aniso_U_23
S1 .0418(5) .0550(6) .0403(4) .0128(5) .0025(3) .0061(4)
S2 .0503(5) .0589(6) .0467(5) .0150(5) .0054(4) -.0050(4)
N1 .0350(14) .0375(14) .0377(13) .0016(13) .0018(11) .0040(12)
C1 .045(2) .057(2) .0515(19) .0086(19) -.0048(16) .0083(18)
C2 .054(2) .050(2) .0407(16) .0018(19) .0062(16) -.0009(16)
C3 .0349(17) .0301(16) .0390(16) -.0017(15) .0012(13) .0064(13)
C4 .0365(18) .052(2) .0383(16) -.0008(16) -.0043(14) .0071(16)

loop_
_atom_type_symbol
_atom_type_description
_atom_type_scat_dispersion_real
_atom_type_scat_dispersion_imag
_atom_type_scat_source
C C 0.0033 0.0016 'International Tables Vol C Tables 4.2.6.8 and 6.1.1.4'
H H 0.0000 0.0000 'International Tables Vol C Tables 4.2.6.8 and 6.1.1.4'
N N 0.0061 0.0033 'International Tables Vol C Tables 4.2.6.8 and 6.1.1.4'
S S 0.1246 0.1234 'International Tables Vol C Tables 4.2.6.8 and 6.1.1.4'

loop_
_geom_angle_atom_site_label_1
_geom_angle_atom_site_label_2
_geom_angle_atom_site_label_3
_geom_angle_site_symmetry_1
_geom_angle
C3 S1 C4 . 103.61(14)
C3 N1 C1 . 120.8(3)
C3 N1 C2 . 123.5(3)
C1 N1 C2 . 115.8(2)
N1 C3 S2 . 124.3(2)
N1 C3 S1 . 113.1(2)
S2 C3 S1 . 122.65(17)
C4 C4 S1 3_656 112.9(3)

loop_
_geom_bond_atom_site_label_1
_geom_bond_atom_site_label_2
_geom_bond_site_symmetry_2
_geom_bond_distance
_geom_bond_publ_flag
S1 C3 . 1.758(3) yes
S1 C4 . 1.807(3) yes
S2 C3 . 1.664(3) yes
N1 C3 . 1.328(4) yes
N1 C1 . 1.453(4) yes
N1 C2 . 1.465(4) yes
C4 C4 3_656 1.509(6) yes

loop_
_geom_torsion_atom_site_label_1
_geom_torsion_atom_site_label_2
_geom_torsion_atom_site_label_3
_geom_torsion_atom_site_label_4
_geom_torsion_site_symmetry_4
_geom_torsion
C1 N1 C3 S2 . -0.8(4)
C2 N1 C3 S2 . 178.5(2)
C1 N1 C3 S1 . -179.9(2)
C2 N1 C3 S1 . -0.5(4)
C4 S1 C3 N1 . 177.9(2)
C4 S1 C3 S2 . -1.1(2)
C3 S1 C4 C4 3_656 85.1(3)
